data_1536985
loop_
_publ_author_name
'Kraft, T.'
'Jansen, M.'

_publ_section_title
;
 Die Kristallstruktur von Lithiummetaperiodat, Li I O4
;
_journal_name_full 'Zeitschrift fuer Anorganische und Allgemeine Chemie'
_journal_page_first 484
_journal_page_last 487
_journal_volume 621
_journal_year 1995
_chemical_formula_sum 'I Li O4'
_chemical_name_systematic 'Li (I O4)'
_space_group_IT_number 14
_symmetry_space_group_name_Hall '-P 2yn'
_symmetry_space_group_name_H-M 'P 1 21/n 1'
_cell_angle_alpha 90
_cell_angle_beta 104.21
_cell_angle_gamma 90
_cell_formula_units_Z 4
_cell_length_a 5.255
_cell_length_b 8.511
_cell_length_c 7.969
_cell_volume 345.511
_citation_journal_id_ASTM ZAACAB
_cod_data_source_file Kraft_ZAACAB_1995_1633.cif
_cod_data_source_block I1Li1O4
_cod_original_cell_volume 345.5105
_cod_original_sg_symbol_Hall '-P 2ybc (x-z,y,z)'
_cod_original_formula_sum 'I1 Li1 O4'
_cod_database_code 1536985

loop_
_symmetry_equiv_pos_as_xyz
x,y,z
-x+1/2,y+1/2,-z+1/2
-x,-y,-z
x-1/2,-y-1/2,z-1/2

loop_
_atom_site_label
_atom_site_type_symbol
_atom_site_fract_x
_atom_site_fract_y
_atom_site_fract_z
_atom_site_occupancy
_atom_site_U_iso_or_equiv
O4 O-2 0.1379 0.0813 -0.1127 1 0.0
O3 O-2 -0.0678 0.2642 0.1302 1 0.0
I1 I+7 0.21753 0.20411 0.07041 1 0.0
Li1 Li+1 -0.2516 0.4638 0.1683 1 0.0
O1 O-2 0.3868 0.3709 0.0213 1 0.0
O2 O-2 0.4178 0.1008 0.2447 1 0.0
